data_4032441
loop_
_publ_author_name
'Hrdina, Radim'
'Larrosa, Marta'
'Logemann, Christian'

_publ_section_title
;
 Triflic Acid Promoted Decarboxylation of Adamantane-oxazolidine-2-one:
 Access to Chiral Amines and Heterocycles.
;
_journal_issue 9
_journal_name_full 'The Journal of organic chemistry'
_journal_page_first 4891
_journal_page_last 4899
_journal_paper_doi 10.1021/acs.joc.7b00711
_journal_volume 82
_journal_year 2017
_chemical_absolute_configuration 'R, S'
_chemical_formula_moiety 'C20 H23 N O4'
_chemical_formula_sum 'C20 H23 N O4'
_chemical_formula_weight 341.39
_space_group_crystal_system monoclinic
_space_group_IT_number 4
_space_group_name_Hall 'P 2yb'
_space_group_name_H-M_alt 'P 1 21 1'
_symmetry_space_group_name_Hall 'P 2yb'
_symmetry_space_group_name_H-M 'P 1 21 1'
_atom_sites_solution_hydrogens difmap
_atom_sites_solution_primary 'intrinsic phasing'
_atom_sites_solution_secondary difmap
_audit_creation_method SHELXL-2014/7
_cell_angle_alpha 90
_cell_angle_beta 109.077(2)
_cell_angle_gamma 90
_cell_formula_units_Z 2
_cell_length_a 10.5904(4)
_cell_length_b 6.8559(3)
_cell_length_c 12.0499(4)
_cell_measurement_reflns_used 9816
_cell_measurement_temperature 102(2)
_cell_measurement_theta_max 50.06
_cell_measurement_theta_min 3.47
_cell_volume 826.85(6)
_computing_cell_refinement 'APEX3 v2014.5-2'
_computing_data_collection 'APEX3 v2015.5-2'
_computing_data_reduction 'APEX3 v2014.5-2'
_computing_molecular_graphics 'Diamond 4.3'
_computing_structure_refinement 'SHELXL-2014/7 (Sheldrick, 2014)'
_computing_structure_solution 'SHELXT (Sheldrick, 2015)'
_diffrn_ambient_temperature 102(2)
_diffrn_measured_fraction_theta_full 0.998
_diffrn_measured_fraction_theta_max 0.999
_diffrn_measurement_device_type 'BRUKER D8 Venture, Bruker Photon 100 CMOS detector'
_diffrn_measurement_method '\f and \w scans'
_diffrn_radiation_type MoK\a
_diffrn_radiation_wavelength 0.71073
_diffrn_reflns_av_R_equivalents 0.0466
_diffrn_reflns_av_unetI/netI 0.0344
_diffrn_reflns_Laue_measured_fraction_full 0.998
_diffrn_reflns_Laue_measured_fraction_max 0.999
_diffrn_reflns_limit_h_max 21
_diffrn_reflns_limit_h_min -21
_diffrn_reflns_limit_k_max 13
_diffrn_reflns_limit_k_min -13
_diffrn_reflns_limit_l_max 23
_diffrn_reflns_limit_l_min -23
_diffrn_reflns_number 84673
_diffrn_reflns_point_group_measured_fraction_full 0.998
_diffrn_reflns_point_group_measured_fraction_max 0.998
_diffrn_reflns_theta_full 26.000
_diffrn_reflns_theta_max 44.999
_diffrn_reflns_theta_min 3.118
_diffrn_source 'ImuS microfocus source'
_diffrn_standards_decay_% 0
_diffrn_standards_interval_count 0
_diffrn_standards_interval_time 0
_diffrn_standards_number 0
_exptl_absorpt_coefficient_mu 0.095
_exptl_absorpt_correction_T_max 0.988
_exptl_absorpt_correction_T_min 0.959
_exptl_absorpt_correction_type numerical
_exptl_absorpt_process_details 'SADABS-2014/5, Bruker, Madison, 2014'
_exptl_crystal_colour colourless
_exptl_crystal_density_diffrn 1.371
_exptl_crystal_description block
_exptl_crystal_F_000 364
_exptl_crystal_size_max 0.439
_exptl_crystal_size_mid 0.208
_exptl_crystal_size_min 0.125
_refine_diff_density_max 0.599
_refine_diff_density_min -0.264
_refine_diff_density_rms 0.059
_refine_ls_abs_structure_details
;
 Flack x determined using 5073 quotients [(I+)-(I-)]/[(I+)+(I-)]
 (Parsons, Flack and Wagner, Acta Cryst. B69 (2013) 249-259).
;
_refine_ls_abs_structure_Flack -0.03(13)
_refine_ls_extinction_method none
_refine_ls_goodness_of_fit_ref 1.039
_refine_ls_hydrogen_treatment refall
_refine_ls_matrix_type full
_refine_ls_number_parameters 318
_refine_ls_number_reflns 13615
_refine_ls_number_restraints 1
_refine_ls_restrained_S_all 1.039
_refine_ls_R_factor_all 0.0485
_refine_ls_R_factor_gt 0.0383
_refine_ls_shift/su_max 0.000
_refine_ls_shift/su_mean 0.000
_refine_ls_structure_factor_coef Fsqd
_refine_ls_weighting_details 'w=1/[\s^2^(Fo^2^)+(0.0539P)^2^+0.0322P] where P=(Fo^2^+2Fc^2^)/3'
_refine_ls_weighting_scheme calc
_refine_ls_wR_factor_gt 0.0892
_refine_ls_wR_factor_ref 0.0927
_reflns_Friedel_coverage 0.894
_reflns_Friedel_fraction_full 0.999
_reflns_Friedel_fraction_max 0.997
_reflns_number_gt 12017
_reflns_number_total 13615
_reflns_threshold_expression 'I > 2\s(I)'
_cod_data_source_file jo7b00711_si_002.cif
_cod_data_source_block mo_rhb_69_bl_0m
_cod_depositor_comments 'Adding full bibliography for 4032441.cif.'
_cod_database_code 4032441
_shelx_shelxl_version_number 2014/7
_shelx_space_group_comment
;
The symmetry employed for this shelxl refinement is uniquely defined
by the following loop, which should always be used as a source of
symmetry information in preference to the above space-group names.
They are only intended as comments.
;
_shelx_estimated_absorpt_t_min 0.959
_shelx_estimated_absorpt_t_max 0.988

loop_
_space_group_symop_operation_xyz
'x, y, z'
'-x, y+1/2, -z'

loop_
_atom_site_label
_atom_site_type_symbol
_atom_site_fract_x
_atom_site_fract_y
_atom_site_fract_z
_atom_site_U_iso_or_equiv
_atom_site_adp_type
_atom_site_occupancy
_atom_site_site_symmetry_order
_atom_site_calc_flag
O1 O 0.49338(6) 0.66291(9) 0.46273(5) 0.01070(9) Uani 1 1 d
O3 O 0.25032(6) 0.18223(9) 0.25501(6) 0.01408(10) Uani 1 1 d
O4 O 0.05053(6) 0.17807(9) 0.34342(6) 0.01345(10) Uani 1 1 d
O2 O 0.31110(6) 0.60398(10) 0.51371(5) 0.01385(10) Uani 1 1 d
N1 N 0.33739(6) 0.46579(9) 0.34385(5) 0.00864(9) Uani 1 1 d
C14 C 0.02697(7) 0.49382(10) 0.24213(6) 0.00933(10) Uani 1 1 d
C11 C 0.37292(7) 0.57943(11) 0.44632(6) 0.00970(10) Uani 1 1 d
C13 C 0.11007(7) 0.36146(11) 0.34069(6) 0.00987(10) Uani 1 1 d
C1 C 0.45594(7) 0.45142(10) 0.30564(6) 0.00824(9) Uani 1 1 d
C19 C -0.05113(8) 0.41412(12) 0.13525(7) 0.01267(11) Uani 1 1 d
C12 C 0.23849(7) 0.32153(11) 0.31265(6) 0.00917(10) Uani 1 1 d
C18 C -0.11871(8) 0.53592(13) 0.04198(7) 0.01450(12) Uani 1 1 d
C8 C 0.45717(8) 0.79151(11) 0.15129(6) 0.01161(11) Uani 1 1 d
C5 C 0.66769(7) 0.63683(12) 0.36287(7) 0.01169(11) Uani 1 1 d
C2 C 0.44522(7) 0.42881(11) 0.17659(6) 0.00996(10) Uani 1 1 d
C4 C 0.67002(8) 0.60162(12) 0.23624(7) 0.01211(11) Uani 1 1 d
C6 C 0.52111(7) 0.64630(11) 0.35157(6) 0.00863(9) Uani 1 1 d
C17 C -0.10765(9) 0.73691(14) 0.05520(8) 0.01609(13) Uani 1 1 d
C7 C 0.45259(7) 0.81993(11) 0.27582(6) 0.01059(10) Uani 1 1 d
C3 C 0.59358(8) 0.41450(12) 0.18286(7) 0.01252(11) Uani 1 1 d
C9 C 0.37909(8) 0.60510(12) 0.10139(6) 0.01201(11) Uani 1 1 d
C10 C 0.60377(9) 0.77398(13) 0.15698(7) 0.01390(12) Uani 1 1 d
C15 C 0.03717(9) 0.69605(12) 0.25521(7) 0.01390(12) Uani 1 1 d
C16 C -0.02970(10) 0.81673(13) 0.16162(8) 0.01847(15) Uani 1 1 d
C20 C -0.05414(10) 0.18992(16) 0.39245(10) 0.02104(16) Uani 1 1 d
H7A H 0.4992(17) 0.931(3) 0.3107(15) 0.017(4) Uiso 1 1 d
H4 H 0.7663(16) 0.591(3) 0.2416(14) 0.015(3) Uiso 1 1 d
H3A H 0.6337(16) 0.309(3) 0.2273(15) 0.016(4) Uiso 1 1 d
H7B H 0.3625(16) 0.825(3) 0.2715(13) 0.013(3) Uiso 1 1 d
H8 H 0.4172(18) 0.899(3) 0.1051(16) 0.023(4) Uiso 1 1 d
H13 H 0.1240(17) 0.436(3) 0.4137(14) 0.016(3) Uiso 1 1 d
H2 H 0.3948(17) 0.312(3) 0.1369(14) 0.016(4) Uiso 1 1 d
H9A H 0.2824(17) 0.618(3) 0.0987(15) 0.020(4) Uiso 1 1 d
H20A H -0.0211(18) 0.229(3) 0.4748(15) 0.023(4) Uiso 1 1 d
H19 H -0.0588(16) 0.288(3) 0.1215(14) 0.016(4) Uiso 1 1 d
H10A H 0.6548(17) 0.891(3) 0.1914(15) 0.020(4) Uiso 1 1 d
H18 H -0.1691(18) 0.481(3) -0.0345(16) 0.021(4) Uiso 1 1 d
H17 H -0.146(2) 0.811(3) -0.008(2) 0.038(6) Uiso 1 1 d
H20B H -0.101(2) 0.068(3) 0.3848(18) 0.031(5) Uiso 1 1 d
H15 H 0.0900(17) 0.757(3) 0.3293(15) 0.020(4) Uiso 1 1 d
H16 H -0.020(2) 0.949(4) 0.1759(19) 0.036(5) Uiso 1 1 d
H10B H 0.6107(18) 0.741(3) 0.0830(15) 0.022(4) Uiso 1 1 d
H20C H -0.124(2) 0.281(3) 0.3519(17) 0.027(5) Uiso 1 1 d
H5A H 0.7137(17) 0.761(3) 0.3979(15) 0.018(4) Uiso 1 1 d
H5B H 0.7137(17) 0.530(3) 0.4155(14) 0.016(4) Uiso 1 1 d
H1 H 0.5100(15) 0.350(3) 0.3483(13) 0.012(3) Uiso 1 1 d
H9B H 0.3789(17) 0.578(3) 0.0178(15) 0.021(4) Uiso 1 1 d
H3B H 0.5960(19) 0.390(3) 0.1048(16) 0.025(4) Uiso 1 1 d

loop_
_atom_site_aniso_label
_atom_site_aniso_U_11
_atom_site_aniso_U_22
_atom_site_aniso_U_33
_atom_site_aniso_U_23
_atom_site_aniso_U_13
_atom_site_aniso_U_12
O1 0.01048(19) 0.0142(2) 0.00744(17) -0.00279(15) 0.00294(14) -0.00221(17)
O3 0.0142(2) 0.0095(2) 0.0192(2) -0.00442(18) 0.00643(19) 0.00003(17)
O4 0.0133(2) 0.0108(2) 0.0180(2) 0.00334(18) 0.00735(18) -0.00110(17)
O2 0.0146(2) 0.0185(3) 0.0106(2) -0.00372(18) 0.00714(17) -0.0013(2)
N1 0.0087(2) 0.0098(2) 0.00783(18) -0.00169(16) 0.00324(15) -0.00048(17)
C14 0.0087(2) 0.0087(2) 0.0109(2) 0.00047(18) 0.00359(18) 0.00073(18)
C11 0.0104(2) 0.0111(3) 0.0076(2) -0.00100(18) 0.00291(18) -0.00007(19)
C13 0.0096(2) 0.0098(2) 0.0105(2) 0.00092(19) 0.00367(19) 0.00015(19)
C1 0.0085(2) 0.0088(2) 0.0076(2) 0.00000(17) 0.00295(17) 0.00125(18)
C19 0.0136(3) 0.0100(3) 0.0127(3) -0.0005(2) 0.0020(2) 0.0005(2)
C12 0.0089(2) 0.0084(2) 0.0099(2) 0.00043(18) 0.00265(18) 0.00103(19)
C18 0.0131(3) 0.0168(3) 0.0122(3) 0.0016(2) 0.0022(2) 0.0017(2)
C8 0.0134(3) 0.0111(3) 0.0098(2) 0.00268(19) 0.0032(2) 0.0017(2)
C5 0.0083(2) 0.0150(3) 0.0113(2) -0.0002(2) 0.00249(19) 0.0000(2)
C2 0.0117(3) 0.0106(3) 0.0080(2) -0.00127(18) 0.00375(18) 0.0006(2)
C4 0.0103(2) 0.0142(3) 0.0132(3) 0.0002(2) 0.0058(2) 0.0008(2)
C6 0.0086(2) 0.0101(2) 0.0072(2) -0.00081(17) 0.00252(17) 0.00018(19)
C17 0.0148(3) 0.0157(3) 0.0170(3) 0.0062(2) 0.0041(2) 0.0038(2)
C7 0.0114(3) 0.0087(2) 0.0116(2) 0.00014(19) 0.0037(2) 0.0015(2)
C3 0.0136(3) 0.0130(3) 0.0132(3) -0.0014(2) 0.0074(2) 0.0023(2)
C9 0.0134(3) 0.0136(3) 0.0079(2) 0.00041(19) 0.00180(19) 0.0011(2)
C10 0.0147(3) 0.0148(3) 0.0138(3) 0.0026(2) 0.0068(2) -0.0005(2)
C15 0.0155(3) 0.0089(3) 0.0158(3) -0.0006(2) 0.0031(2) -0.0002(2)
C16 0.0223(4) 0.0094(3) 0.0213(3) 0.0029(3) 0.0038(3) 0.0016(3)
C20 0.0187(4) 0.0221(4) 0.0271(4) 0.0059(3) 0.0140(3) -0.0017(3)

loop_
_atom_type_symbol
_atom_type_description
_atom_type_scat_dispersion_real
_atom_type_scat_dispersion_imag
_atom_type_scat_source
C C 0.0033 0.0016 'International Tables Vol C Tables 4.2.6.8 and 6.1.1.4'
H H 0.0000 0.0000 'International Tables Vol C Tables 4.2.6.8 and 6.1.1.4'
N N 0.0061 0.0033 'International Tables Vol C Tables 4.2.6.8 and 6.1.1.4'
O O 0.0106 0.0060 'International Tables Vol C Tables 4.2.6.8 and 6.1.1.4'

loop_
_geom_angle_atom_site_label_1
_geom_angle_atom_site_label_2
_geom_angle_atom_site_label_3
_geom_angle
C11 O1 C6 107.13(5)
C13 O4 C20 111.99(7)
C12 N1 C11 126.19(6)
C12 N1 C1 120.50(6)
C11 N1 C1 107.51(6)
C19 C14 C15 119.61(7)
C19 C14 C13 120.21(6)
C15 C14 C13 119.97(7)
O2 C11 O1 122.31(7)
O2 C11 N1 128.28(7)
O1 C11 N1 109.41(6)
O4 C13 C14 113.56(6)
O4 C13 C12 106.37(6)
C14 C13 C12 105.24(6)
O4 C13 H13 112.3(10)
C14 C13 H13 105.4(10)
C12 C13 H13 113.9(10)
N1 C1 C6 99.15(5)
N1 C1 C2 122.42(6)
C6 C1 C2 109.43(6)
N1 C1 H1 107.9(10)
C6 C1 H1 109.0(10)
C2 C1 H1 108.1(10)
C14 C19 C18 120.17(7)
C14 C19 H19 123.3(11)
C18 C19 H19 116.5(11)
O3 C12 N1 120.17(7)
O3 C12 C13 122.27(7)
N1 C12 C13 117.10(6)
C17 C18 C19 120.00(8)
C17 C18 H18 119.5(11)
C19 C18 H18 120.3(11)
C7 C8 C9 107.74(6)
C7 C8 C10 108.78(6)
C9 C8 C10 111.08(7)
C7 C8 H8 109.1(11)
C9 C8 H8 110.0(12)
C10 C8 H8 110.0(11)
C6 C5 C4 105.26(6)
C6 C5 H5A 110.1(10)
C4 C5 H5A 112.6(10)
C6 C5 H5B 111.5(10)
C4 C5 H5B 110.7(10)
H5A C5 H5B 106.8(13)
C1 C2 C9 112.84(6)
C1 C2 C3 102.68(6)
C9 C2 C3 109.75(6)
C1 C2 H2 114.8(10)
C9 C2 H2 106.3(10)
C3 C2 H2 110.4(10)
C10 C4 C3 108.05(6)
C10 C4 C5 109.90(7)
C3 C4 C5 111.39(6)
C10 C4 H4 110.1(10)
C3 C4 H4 110.6(10)
C5 C4 H4 106.8(9)
O1 C6 C5 115.25(6)
O1 C6 C1 101.41(5)
C5 C6 C1 108.94(6)
O1 C6 C7 106.66(6)
C5 C6 C7 111.05(6)
C1 C6 C7 113.29(6)
C18 C17 C16 119.93(8)
C18 C17 H17 117.7(15)
C16 C17 H17 122.1(15)
C8 C7 C6 108.97(6)
C8 C7 H7A 111.4(10)
C6 C7 H7A 106.8(11)
C8 C7 H7B 107.9(9)
C6 C7 H7B 109.7(10)
H7A C7 H7B 112.0(14)
C4 C3 C2 110.69(6)
C4 C3 H3A 109.4(10)
C2 C3 H3A 110.3(11)
C4 C3 H3B 112.1(12)
C2 C3 H3B 108.2(11)
H3A C3 H3B 106.0(16)
C8 C9 C2 109.94(6)
C8 C9 H9A 110.4(11)
C2 C9 H9A 110.3(10)
C8 C9 H9B 111.2(11)
C2 C9 H9B 107.1(11)
H9A C9 H9B 107.8(13)
C8 C10 C4 109.71(6)
C8 C10 H10A 111.4(10)
C4 C10 H10A 106.8(11)
C8 C10 H10B 111.4(11)
C4 C10 H10B 104.0(12)
H10A C10 H10B 113.1(15)
C16 C15 C14 119.94(8)
C16 C15 H15 118.2(11)
C14 C15 H15 121.9(11)
C17 C16 C15 120.33(8)
C17 C16 H16 123.7(13)
C15 C16 H16 116.0(14)
O4 C20 H20A 111.7(11)
O4 C20 H20B 110.9(13)
H20A C20 H20B 110.0(17)
O4 C20 H20C 113.3(12)
H20A C20 H20C 107.3(16)
H20B C20 H20C 103.3(16)

loop_
_geom_bond_atom_site_label_1
_geom_bond_atom_site_label_2
_geom_bond_distance
O1 C11 1.3525(9)
O1 C6 1.4665(9)
O3 C12 1.2112(9)
O4 C13 1.4117(10)
O4 C20 1.4187(11)
O2 C11 1.2099(9)
N1 C12 1.3998(10)
N1 C11 1.4035(9)
N1 C1 1.4749(9)
C14 C19 1.3947(10)
C14 C15 1.3956(11)
C14 C13 1.5249(10)
C13 C12 1.5294(10)
C13 H13 0.986(16)
C1 C6 1.5225(10)
C1 C2 1.5297(9)
C1 H1 0.939(16)
C19 C18 1.3952(11)
C19 H19 0.882(18)
C18 C17 1.3877(13)
C18 H18 0.979(18)
C8 C7 1.5296(10)
C8 C9 1.5342(11)
C8 C10 1.5362(12)
C8 H8 0.939(19)
C5 C6 1.5147(10)
C5 C4 1.5530(11)
C5 H5A 1.005(18)
C5 H5B 0.985(17)
C2 C9 1.5354(11)
C2 C3 1.5512(11)
C2 H2 0.995(18)
C4 C10 1.5371(12)
C4 C3 1.5409(12)
C4 H4 1.003(16)
C6 C7 1.5309(10)
C17 C16 1.3904(13)
C17 H17 0.90(2)
C7 H7A 0.929(19)
C7 H7B 0.939(16)
C3 H3A 0.918(18)
C3 H3B 0.964(19)
C9 H9A 1.018(17)
C9 H9B 1.024(18)
C10 H10A 0.979(19)
C10 H10B 0.946(18)
C15 C16 1.3913(12)
C15 H15 0.979(18)
C16 H16 0.92(2)
C20 H20A 0.976(17)
C20 H20B 0.96(2)
C20 H20C 0.96(2)

loop_
_geom_torsion_atom_site_label_1
_geom_torsion_atom_site_label_2
_geom_torsion_atom_site_label_3
_geom_torsion_atom_site_label_4
_geom_torsion
C6 O1 C11 O2 -165.02(7)
C6 O1 C11 N1 15.50(8)
C12 N1 C11 O2 -16.08(13)
C1 N1 C11 O2 -168.98(8)
C12 N1 C11 O1 163.36(7)
C1 N1 C11 O1 10.45(8)
C20 O4 C13 C14 -77.09(9)
C20 O4 C13 C12 167.63(7)
C19 C14 C13 O4 -33.16(10)
C15 C14 C13 O4 152.00(7)
C19 C14 C13 C12 82.79(8)
C15 C14 C13 C12 -92.05(8)
C12 N1 C1 C6 175.10(6)
C11 N1 C1 C6 -30.16(7)
C12 N1 C1 C2 55.01(9)
C11 N1 C1 C2 -150.25(7)
C15 C14 C19 C18 -0.03(12)
C13 C14 C19 C18 -174.89(7)
C11 N1 C12 O3 -148.87(8)
C1 N1 C12 O3 0.86(10)
C11 N1 C12 C13 38.70(10)
C1 N1 C12 C13 -171.57(6)
O4 C13 C12 O3 29.12(9)
C14 C13 C12 O3 -91.67(8)
O4 C13 C12 N1 -158.62(6)
C14 C13 C12 N1 80.59(7)
C14 C19 C18 C17 0.40(13)
N1 C1 C2 C9 63.50(9)
C6 C1 C2 C9 -51.57(8)
N1 C1 C2 C3 -178.43(6)
C6 C1 C2 C3 66.50(7)
C6 C5 C4 C10 62.09(8)
C6 C5 C4 C3 -57.63(8)
C11 O1 C6 C5 -151.47(7)
C11 O1 C6 C1 -34.00(7)
C11 O1 C6 C7 84.78(7)
C4 C5 C6 O1 175.16(6)
C4 C5 C6 C1 62.02(7)
C4 C5 C6 C7 -63.42(7)
N1 C1 C6 O1 37.61(6)
C2 C1 C6 O1 166.85(5)
N1 C1 C6 C5 159.57(5)
C2 C1 C6 C5 -71.19(7)
N1 C1 C6 C7 -76.31(7)
C2 C1 C6 C7 52.94(7)
C19 C18 C17 C16 -0.31(14)
C9 C8 C7 C6 61.97(8)
C10 C8 C7 C6 -58.54(8)
O1 C6 C7 C8 -170.21(6)
C5 C6 C7 C8 63.47(8)
C1 C6 C7 C8 -59.50(8)
C10 C4 C3 C2 -60.52(8)
C5 C4 C3 C2 60.28(8)
C1 C2 C3 C4 -61.14(8)
C9 C2 C3 C4 59.09(8)
C7 C8 C9 C2 -61.45(8)
C10 C8 C9 C2 57.60(8)
C1 C2 C9 C8 57.42(8)
C3 C2 C9 C8 -56.43(8)
C7 C8 C10 C4 58.49(8)
C9 C8 C10 C4 -59.93(8)
C3 C4 C10 C8 60.31(8)
C5 C4 C10 C8 -61.42(8)
C19 C14 C15 C16 -0.42(13)
C13 C14 C15 C16 174.45(8)
C18 C17 C16 C15 -0.15(15)
C14 C15 C16 C17 0.51(14)
